data_7060493
loop_
_publ_author_name
'Han, Chu-Xia'
'Shao, Zi-Mo'
'Li, Li'
'Zhou, Kun'
'Xue, Chun-Hui'
'Chen, Bao-Kuan'
'Ji, Jiu-Yu'
'Bi, Yan-Feng'

_publ_section_title
;
 Trinuclear cationic silver nanoclusters based-on bis-(phosphine) ligands
 and stabilized by CF3SO3&#x2212; anions
;
_journal_issue 17
_journal_name_full 'New Journal of Chemistry'
_journal_page_first 7555
_journal_page_last 7563
_journal_paper_doi 10.1039/D1NJ00873K
_journal_volume 45
_journal_year 2021
_chemical_formula_moiety 'C81 H75 Ag3 P6, 2(C F3 O3 S)'
_chemical_formula_sum 'C83 H75 Ag3 F6 O6 P6 S2'
_chemical_formula_weight 1855.98
_space_group_crystal_system orthorhombic
_space_group_IT_number 62
_space_group_name_Hall '-P 2ac 2n'
_space_group_name_H-M_alt 'P n m a'
_atom_sites_solution_hydrogens geom
_audit_creation_method SHELXL-2014/7
_audit_update_record
;
2021-03-23 deposited with the CCDC.	2021-03-25 downloaded from the CCDC.
;
_cell_angle_alpha 90
_cell_angle_beta 90
_cell_angle_gamma 90
_cell_formula_units_Z 4
_cell_length_a 19.9123(18)
_cell_length_b 20.9620(18)
_cell_length_c 19.6197(17)
_cell_measurement_reflns_used 9978
_cell_measurement_temperature 296(2)
_cell_measurement_theta_max 23.8781
_cell_measurement_theta_min 2.2646
_cell_volume 8189.3(12)
_computing_cell_refinement 'SAINT V8.38A (Bruker AXS Inc., 2017)'
_computing_data_collection 'Bruker Instrument Service vV6.2.9'
_computing_data_reduction 'SAINT V8.38A (Bruker AXS Inc., 2017)'
_computing_molecular_graphics 'DIAMOND, Vers. 3.2h (Brandenburg, 2012)'
_computing_publication_material 'SHELXL-2014/7 (Sheldrick, 2014)'
_computing_structure_refinement 'SHELXL-2014/7 (Sheldrick, 2014)'
_computing_structure_solution 'SHELXT 2014/5 (Sheldrick, 2014)'
_diffrn_ambient_temperature 296(2)
_diffrn_measured_fraction_theta_full 0.998
_diffrn_measured_fraction_theta_max 0.998
_diffrn_measurement_device_type 'Bruker D8 QUEST'
_diffrn_measurement_method '\f and \w scans'
_diffrn_radiation_type MoK\a
_diffrn_radiation_wavelength 0.71073
_diffrn_reflns_av_R_equivalents 0.0696
_diffrn_reflns_av_unetI/netI 0.0377
_diffrn_reflns_Laue_measured_fraction_full 0.998
_diffrn_reflns_Laue_measured_fraction_max 0.998
_diffrn_reflns_limit_h_max 21
_diffrn_reflns_limit_h_min -22
_diffrn_reflns_limit_k_max 23
_diffrn_reflns_limit_k_min -24
_diffrn_reflns_limit_l_max 21
_diffrn_reflns_limit_l_min -22
_diffrn_reflns_number 58162
_diffrn_reflns_point_group_measured_fraction_full 0.998
_diffrn_reflns_point_group_measured_fraction_max 0.998
_diffrn_reflns_theta_full 24.043
_diffrn_reflns_theta_max 24.043
_diffrn_reflns_theta_min 2.265
_exptl_absorpt_coefficient_mu 0.943
_exptl_absorpt_correction_T_max 0.7450
_exptl_absorpt_correction_T_min 0.6528
_exptl_absorpt_correction_type multi-scan
_exptl_crystal_colour brown
_exptl_crystal_density_diffrn 1.505
_exptl_crystal_description block
_exptl_crystal_F_000 3752
_exptl_crystal_size_max 0.150
_exptl_crystal_size_mid 0.140
_exptl_crystal_size_min 0.130
_refine_diff_density_max 0.853
_refine_diff_density_min -0.597
_refine_diff_density_rms 0.078
_refine_ls_extinction_method none
_refine_ls_goodness_of_fit_ref 1.045
_refine_ls_hydrogen_treatment constr
_refine_ls_matrix_type full
_refine_ls_number_parameters 562
_refine_ls_number_reflns 6635
_refine_ls_number_restraints 168
_refine_ls_restrained_S_all 1.094
_refine_ls_R_factor_all 0.0843
_refine_ls_R_factor_gt 0.0540
_refine_ls_shift/su_max 0.001
_refine_ls_shift/su_mean 0.000
_refine_ls_structure_factor_coef Fsqd
_refine_ls_weighting_details 'w=1/[\s^2^(Fo^2^)+(0.0516P)^2^+24.4129P] where P=(Fo^2^+2Fc^2^)/3'
_refine_ls_weighting_scheme calc
_refine_ls_wR_factor_gt 0.1225
_refine_ls_wR_factor_ref 0.1383
_reflns_Friedel_coverage 0.000
_reflns_number_gt 4692
_reflns_number_total 6635
_reflns_threshold_expression 'I > 2\s(I)'
_cod_data_source_file d1nj00873k2.cif
_cod_data_source_block Ag3_1
_cod_depositor_comments
;
The following automatic conversions were performed:

data item '_exptl_absorpt_correction_type' value 'Multi-Scan' was
changed to 'multi-scan' in accordance with the
/home/data/users/saulius/crontab/automatic-downloads/rss-feeds/RSC/lib/dictionaries/cif_core.dic
dictionary named 'cif_core.dic' version 2.4.2 last updated on
2011-04-26.

Automatic conversion script
Id: cif_fix_values 7556 2019-12-06 15:28:31Z antanas 

 Adding full bibliography for 7060493--7060495.cif.
;
_cod_database_code 7060493
_shelx_shelxl_version_number 2014/7
_shelx_space_group_comment
;
The symmetry employed for this shelxl refinement is uniquely defined
by the following loop, which should always be used as a source of
symmetry information in preference to the above space-group names.
They are only intended as comments.
;
_shelx_estimated_absorpt_t_min 0.871
_shelx_estimated_absorpt_t_max 0.887

loop_
_space_group_symop_operation_xyz
'x, y, z'
'-x+1/2, -y, z+1/2'
'-x, y+1/2, -z'
'x+1/2, -y+1/2, -z+1/2'
'-x, -y, -z'
'x-1/2, y, -z-1/2'
'x, -y-1/2, z'
'-x-1/2, y-1/2, z-1/2'

loop_
_atom_site_label
_atom_site_type_symbol
_atom_site_fract_x
_atom_site_fract_y
_atom_site_fract_z
_atom_site_U_iso_or_equiv
_atom_site_adp_type
_atom_site_occupancy
_atom_site_site_symmetry_order
_atom_site_calc_flag
_atom_site_refinement_flags_posn
_atom_site_refinement_flags_adp
_atom_site_refinement_flags_occupancy
_atom_site_disorder_assembly
_atom_site_disorder_group
Ag1 Ag 0.77773(4) 0.7500 0.35703(3) 0.0569(2) Uani 1 2 d S T P . .
Ag2 Ag 0.74788(3) 0.67446(2) 0.49212(2) 0.05433(17) Uani 1 1 d . . . . .
C1 C 0.8272(5) 0.7500 0.4597(4) 0.057(2) Uani 1 2 d S T P A .
C2 C 0.8822(5) 0.7500 0.4865(5) 0.062(2) Uani 1 2 d S T P . .
C3 C 0.9489(7) 0.757(15) 0.5173(8) 0.08(3) Uani 0.5 1 d . . P A -1
C4 C 0.9481(15) 0.7062(14) 0.5788(12) 0.131(10) Uani 0.5 1 d . U P A -1
H4A H 0.9325 0.6657 0.5624 0.197 Uiso 0.5 1 calc R U P A -1
H4B H 0.9927 0.7016 0.5968 0.197 Uiso 0.5 1 calc R U P A -1
H4C H 0.9186 0.7211 0.6141 0.197 Uiso 0.5 1 calc R U P A -1
C5 C 0.9698(15) 0.8141(13) 0.5355(18) 0.165(16) Uani 0.5 1 d . U P A -1
H5A H 1.0140 0.8111 0.5547 0.247 Uiso 0.5 1 calc R U P A -1
H5B H 0.9710 0.8414 0.4961 0.247 Uiso 0.5 1 calc R U P A -1
H5C H 0.9395 0.8317 0.5686 0.247 Uiso 0.5 1 calc R U P A -1
C6 C 0.9964(9) 0.7184(12) 0.4669(12) 0.149(11) Uani 0.5 1 d . . P A -1
H6A H 0.9769 0.6776 0.4570 0.223 Uiso 0.5 1 calc R U P A -1
H6B H 1.0017 0.7421 0.4253 0.223 Uiso 0.5 1 calc R U P A -1
H6C H 1.0396 0.7124 0.4878 0.223 Uiso 0.5 1 calc R U P A -1
C7 C 0.7230(3) 0.6541(3) 0.20847(19) 0.081(2) Uani 1 1 d G U . . .
C8 C 0.7602(3) 0.6554(4) 0.1486(3) 0.134(3) Uani 1 1 d G U . . .
H8A H 0.8069 0.6538 0.1504 0.161 Uiso 1 1 calc R U . . .
C9 C 0.7278(4) 0.6592(4) 0.0860(2) 0.149(3) Uani 1 1 d G U . . .
H9A H 0.7527 0.6600 0.0459 0.179 Uiso 1 1 calc R U . . .
C10 C 0.6580(4) 0.6616(4) 0.0833(2) 0.140(3) Uani 1 1 d G U . . .
H10A H 0.6363 0.6640 0.0414 0.168 Uiso 1 1 calc R U . . .
C11 C 0.6208(3) 0.6602(4) 0.1432(3) 0.146(3) Uani 1 1 d G U . . .
H11A H 0.5742 0.6618 0.1414 0.175 Uiso 1 1 calc R U . . .
C12 C 0.6533(3) 0.6565(3) 0.2058(2) 0.123(3) Uani 1 1 d G U . . .
H12A H 0.6284 0.6556 0.2459 0.147 Uiso 1 1 calc R U . . .
C13 C 0.8434(4) 0.6111(4) 0.2677(3) 0.075(2) Uani 1 1 d . . . . .
C14 C 0.8475(5) 0.5495(4) 0.2430(5) 0.109(3) Uani 1 1 d . . . . .
H14 H 0.8086 0.5250 0.2412 0.131 Uiso 1 1 calc R U . . .
C15 C 0.9064(9) 0.5231(8) 0.2211(7) 0.162(6) Uani 1 1 d . U . . .
H15 H 0.9079 0.4815 0.2047 0.194 Uiso 1 1 calc R U . . .
C16 C 0.9622(9) 0.5592(11) 0.2239(9) 0.189(9) Uani 1 1 d . U . . .
H16 H 1.0027 0.5414 0.2100 0.226 Uiso 1 1 calc R U . . .
C17 C 0.9620(7) 0.6211(10) 0.2462(8) 0.190(7) Uani 1 1 d . . . . .
H17 H 1.0010 0.6455 0.2457 0.228 Uiso 1 1 calc R U . . .
C18 C 0.9010(6) 0.6466(6) 0.2698(6) 0.132(4) Uani 1 1 d . . . . .
H18 H 0.8998 0.6880 0.2870 0.158 Uiso 1 1 calc R U . . .
C19 C 0.8135(4) 0.5295(3) 0.4218(3) 0.0634(18) Uani 1 1 d . . . . .
C20 C 0.8130(5) 0.4646(4) 0.4070(4) 0.089(2) Uani 1 1 d . . . . .
H20 H 0.7724 0.4438 0.3994 0.106 Uiso 1 1 calc R U . . .
C21 C 0.8726(7) 0.4310(5) 0.4035(5) 0.117(3) Uani 1 1 d . . . . .
H21 H 0.8725 0.3877 0.3934 0.140 Uiso 1 1 calc R U . . .
C22 C 0.9321(7) 0.4626(6) 0.4151(6) 0.131(4) Uani 1 1 d . . . . .
H22 H 0.9722 0.4398 0.4136 0.158 Uiso 1 1 calc R U . . .
C23 C 0.9340(5) 0.5267(5) 0.4289(5) 0.121(3) Uani 1 1 d . . . . .
H23 H 0.9747 0.5476 0.4355 0.145 Uiso 1 1 calc R U . . .
C24 C 0.8732(5) 0.5599(4) 0.4329(4) 0.089(2) Uani 1 1 d . . . . .
H24 H 0.8735 0.6033 0.4431 0.106 Uiso 1 1 calc R U . . .
C25 C 0.6731(5) 0.5225(4) 0.4508(4) 0.082(2) Uani 1 1 d D U . . .
C26 C 0.6132(6) 0.5152(5) 0.4214(6) 0.131(3) Uani 1 1 d . U . . .
H26 H 0.6042 0.5394 0.3828 0.158 Uiso 1 1 calc R U . . .
C27 C 0.5633(7) 0.4739(6) 0.4442(6) 0.161(3) Uani 1 1 d . U . . .
H27 H 0.5227 0.4706 0.4212 0.193 Uiso 1 1 calc R U . . .
C28 C 0.5752(7) 0.4391(7) 0.5002(7) 0.159(4) Uani 1 1 d . U . . .
H28 H 0.5426 0.4109 0.5159 0.190 Uiso 1 1 calc R U . . .
C29 C 0.6290(7) 0.4439(6) 0.5312(6) 0.152(3) Uani 1 1 d . U . . .
H29 H 0.6353 0.4196 0.5703 0.182 Uiso 1 1 calc R U . . .
C30 C 0.6808(6) 0.4842(5) 0.5100(5) 0.134(3) Uani 1 1 d D U . . .
H30 H 0.7205 0.4860 0.5348 0.160 Uiso 1 1 calc R U . . .
C31 C 0.7158(3) 0.5884(3) 0.3342(3) 0.0581(16) Uani 1 1 d . . . . .
H31A H 0.6688 0.6001 0.3312 0.070 Uiso 1 1 calc R U . . .
H31B H 0.7214 0.5482 0.3105 0.070 Uiso 1 1 calc R U . . .
C32 C 0.7863(3) 0.6174(3) 0.6588(3) 0.0549(16) Uani 1 1 d . . . . .
C33 C 0.8036(5) 0.6194(4) 0.7275(4) 0.093(3) Uani 1 1 d . . . . .
H33 H 0.7856 0.6510 0.7554 0.112 Uiso 1 1 calc R U . . .
C34 C 0.8466(6) 0.5755(5) 0.7541(6) 0.120(4) Uani 1 1 d . U . . .
H34 H 0.8583 0.5772 0.8000 0.144 Uiso 1 1 calc R U . . .
C35 C 0.8726(5) 0.5284(6) 0.7129(7) 0.134(4) Uani 1 1 d . . . . .
H35 H 0.9031 0.4991 0.7304 0.161 Uiso 1 1 calc R U . . .
C36 C 0.8540(7) 0.5250(6) 0.6474(6) 0.160(6) Uani 1 1 d . . . . .
H36 H 0.8699 0.4920 0.6201 0.192 Uiso 1 1 calc R U . . .
C37 C 0.8122(5) 0.5694(4) 0.6208(4) 0.115(3) Uani 1 1 d . U . . .
H37 H 0.8008 0.5668 0.5749 0.138 Uiso 1 1 calc R U . . .
C38 C 0.6492(3) 0.6654(3) 0.6497(3) 0.0565(16) Uani 1 1 d D . . . .
C39 C 0.5966(4) 0.6620(5) 0.6071(4) 0.107(3) Uani 1 1 d . . . . .
H39 H 0.6046 0.6622 0.5604 0.128 Uiso 1 1 calc R U . . .
C40 C 0.5321(6) 0.6584(6) 0.6294(7) 0.145(5) Uani 1 1 d . . . . .
H40 H 0.4975 0.6577 0.5976 0.174 Uiso 1 1 calc R U . . .
C41 C 0.5171(5) 0.6558(5) 0.6948(7) 0.116(4) Uani 1 1 d . . . . .
H41 H 0.4728 0.6511 0.7091 0.140 Uiso 1 1 calc R U . . .
C42 C 0.5666(6) 0.6599(6) 0.7394(6) 0.141(5) Uani 1 1 d . . . . .
H42 H 0.5563 0.6599 0.7856 0.170 Uiso 1 1 calc R U . . .
C43 C 0.6321(5) 0.6643(6) 0.7200(4) 0.121(4) Uani 1 1 d D U . . .
H43 H 0.6657 0.6665 0.7529 0.145 Uiso 1 1 calc R U . . .
C44 C 0.7628(4) 0.7500 0.6573(4) 0.049(2) Uani 1 2 d S T P . .
H44A H 0.7489 0.7500 0.7046 0.059 Uiso 1 2 calc R U P . .
H44B H 0.8115 0.7500 0.6565 0.059 Uiso 1 2 calc R U P . .
P1 P 0.76571(9) 0.64943(8) 0.29039(8) 0.0544(4) Uani 1 1 d . . . . .
P2 P 0.73741(9) 0.57687(8) 0.42368(8) 0.0548(4) Uani 1 1 d . . . . .
P3 P 0.73297(8) 0.67657(7) 0.61719(7) 0.0462(4) Uani 1 1 d . . . . .
C45 C 0.5180(9) 0.7397(9) 0.4216(9) 0.118(9) Uani 0.5 1 d D . P B -1
F1 F 0.4749(5) 0.763(2) 0.3766(7) 0.186(12) Uani 0.5 1 d D . P B -1
F2 F 0.5001(8) 0.7719(12) 0.4768(8) 0.162(13) Uani 0.5 1 d D . P B -1
F3 F 0.5135(12) 0.6780(9) 0.4351(14) 0.223(10) Uani 0.5 1 d D . P B -1
S1 S 0.60024(19) 0.7562(18) 0.3993(2) 0.090(5) Uani 0.5 1 d . . P B -1
O1 O 0.6116(11) 0.7225(10) 0.3419(10) 0.174(11) Uani 0.5 1 d . . P B -1
O2 O 0.5937(10) 0.8229(8) 0.3813(13) 0.167(8) Uani 0.5 1 d . . P B -1
O3 O 0.6401(5) 0.743(3) 0.4548(6) 0.132(9) Uani 0.5 1 d . . P B -1
C46 C 0.6724(8) 0.2402(10) 0.4098(10) 0.158(13) Uani 0.5 1 d D . P C -1
F4 F 0.6571(9) 0.265(2) 0.4700(9) 0.225(16) Uani 0.5 1 d D . P C -1
F5 F 0.6694(15) 0.1761(9) 0.4067(12) 0.240(11) Uani 0.5 1 d D . P C -1
F6 F 0.6334(7) 0.2668(17) 0.3632(11) 0.218(14) Uani 0.5 1 d D . P C -1
S2 S 0.7575(2) 0.2422(9) 0.38809(18) 0.102(3) Uani 0.5 1 d D . P C -1
O4 O 0.7930(8) 0.2749(10) 0.4379(6) 0.206(17) Uani 0.5 1 d D . P C -1
O5 O 0.7612(13) 0.1745(7) 0.3893(11) 0.197(10) Uani 0.5 1 d D . P C -1
O6 O 0.7641(7) 0.2672(11) 0.3233(5) 0.144(10) Uani 0.5 1 d D . P C -1

loop_
_atom_site_aniso_label
_atom_site_aniso_U_11
_atom_site_aniso_U_22
_atom_site_aniso_U_33
_atom_site_aniso_U_23
_atom_site_aniso_U_13
_atom_site_aniso_U_12
Ag1 0.0718(5) 0.0529(4) 0.0460(4) 0.000 -0.0012(3) 0.000
Ag2 0.0808(4) 0.0429(3) 0.0393(2) -0.00343(19) -0.0007(2) 0.0006(2)
C1 0.077(7) 0.048(5) 0.045(5) 0.000 -0.004(5) 0.000
C2 0.073(7) 0.053(6) 0.060(6) 0.000 -0.012(5) 0.000
C3 0.063(7) 0.07(10) 0.103(9) 0.00(2) -0.004(7) 0.003(18)
C4 0.114(15) 0.163(19) 0.116(15) 0.058(13) -0.039(12) 0.000(13)
C5 0.13(3) 0.090(18) 0.27(4) -0.04(2) -0.12(3) -0.006(16)
C6 0.069(12) 0.19(3) 0.19(2) -0.027(19) 0.022(14) 0.016(13)
C7 0.110(5) 0.102(5) 0.031(3) -0.007(3) -0.007(3) 0.031(4)
C8 0.151(6) 0.196(7) 0.055(4) 0.007(5) -0.007(5) 0.034(6)
C9 0.177(7) 0.216(7) 0.054(4) 0.005(5) -0.008(5) 0.045(7)
C10 0.174(7) 0.188(7) 0.059(4) -0.003(5) -0.034(5) 0.028(7)
C11 0.159(7) 0.193(7) 0.086(5) 0.015(6) -0.045(5) 0.022(6)
C12 0.136(6) 0.166(6) 0.066(4) 0.010(5) -0.028(5) 0.034(6)
C13 0.088(6) 0.088(6) 0.049(4) 0.011(4) 0.005(4) 0.021(5)
C14 0.134(8) 0.092(7) 0.102(7) -0.009(5) 0.036(6) 0.039(6)
C15 0.200(14) 0.163(13) 0.121(9) -0.003(9) 0.040(11) 0.102(12)
C16 0.133(13) 0.27(2) 0.162(13) 0.018(15) 0.008(12) 0.117(16)
C17 0.088(10) 0.27(2) 0.215(17) 0.033(17) 0.032(10) 0.018(13)
C18 0.094(8) 0.152(10) 0.149(10) -0.006(8) 0.017(7) 0.019(8)
C19 0.100(6) 0.055(4) 0.035(3) -0.001(3) -0.004(3) 0.009(4)
C20 0.121(7) 0.060(5) 0.084(5) -0.003(4) 0.011(5) 0.025(5)
C21 0.165(11) 0.075(7) 0.110(8) -0.001(6) 0.007(8) 0.041(8)
C22 0.150(11) 0.117(10) 0.128(9) -0.001(8) -0.019(8) 0.076(9)
C23 0.112(8) 0.114(9) 0.136(9) -0.019(7) -0.028(6) 0.029(7)
C24 0.105(7) 0.079(6) 0.082(6) -0.012(4) -0.021(5) 0.023(5)
C25 0.107(5) 0.072(4) 0.067(4) -0.001(3) 0.008(4) -0.014(4)
C26 0.141(7) 0.138(6) 0.115(6) 0.031(5) 0.017(5) -0.040(6)
C27 0.157(7) 0.175(8) 0.150(7) 0.040(6) 0.015(6) -0.056(6)
C28 0.165(8) 0.162(7) 0.149(7) 0.047(6) 0.018(7) -0.055(7)
C29 0.163(8) 0.160(7) 0.133(7) 0.056(6) 0.016(6) -0.040(7)
C30 0.147(7) 0.140(7) 0.115(6) 0.037(5) 0.004(5) -0.028(6)
C31 0.075(4) 0.054(4) 0.045(3) -0.008(3) -0.006(3) -0.002(3)
C32 0.069(4) 0.040(3) 0.056(4) 0.013(3) -0.001(3) 0.000(3)
C33 0.135(8) 0.064(5) 0.080(5) 0.008(4) -0.044(5) 0.009(5)
C34 0.145(9) 0.085(7) 0.130(8) 0.036(7) -0.071(7) -0.007(7)
C35 0.100(8) 0.124(10) 0.177(12) 0.068(9) -0.011(8) 0.041(7)
C36 0.211(14) 0.139(10) 0.128(9) 0.033(8) 0.020(9) 0.112(10)
C37 0.167(9) 0.100(7) 0.078(6) 0.010(5) 0.002(6) 0.069(7)
C38 0.069(4) 0.042(4) 0.058(4) 0.007(3) -0.007(3) -0.007(3)
C39 0.076(6) 0.171(10) 0.072(5) 0.027(6) -0.017(5) -0.027(6)
C40 0.083(8) 0.219(14) 0.135(10) 0.043(10) -0.023(7) -0.040(8)
C41 0.068(6) 0.109(8) 0.171(11) 0.027(8) 0.008(7) -0.020(5)
C42 0.096(8) 0.224(14) 0.105(8) -0.006(8) 0.047(7) -0.040(8)
C43 0.079(6) 0.215(12) 0.068(5) 0.008(6) 0.008(4) -0.039(7)
C44 0.049(5) 0.048(5) 0.050(5) 0.000 -0.005(4) 0.000
P1 0.0761(12) 0.0491(9) 0.0382(8) -0.0021(7) -0.0018(7) 0.0052(8)
P2 0.0842(13) 0.0421(9) 0.0382(8) -0.0058(7) -0.0018(8) 0.0027(8)
P3 0.0640(11) 0.0390(8) 0.0357(7) 0.0007(6) -0.0044(7) 0.0001(7)
C45 0.126(15) 0.14(2) 0.091(12) 0.036(18) -0.040(12) -0.05(2)
F1 0.105(7) 0.26(4) 0.195(11) 0.01(2) -0.065(7) 0.053(19)
F2 0.111(8) 0.23(4) 0.141(11) -0.048(14) 0.033(8) 0.018(13)
F3 0.24(2) 0.16(2) 0.27(3) 0.059(18) 0.01(2) -0.099(18)
S1 0.069(2) 0.128(14) 0.072(2) 0.033(10) 0.0035(17) -0.002(6)
O1 0.208(18) 0.19(3) 0.125(13) -0.027(13) 0.050(11) 0.030(16)
O2 0.161(17) 0.093(13) 0.25(3) 0.080(13) -0.017(17) -0.048(12)
O3 0.093(7) 0.15(2) 0.149(9) 0.06(2) -0.050(7) 0.022(18)
C46 0.128(19) 0.20(4) 0.15(2) 0.02(4) -0.005(16) 0.06(4)
F4 0.219(14) 0.26(5) 0.198(13) -0.03(3) 0.114(12) 0.03(2)
F5 0.33(3) 0.136(16) 0.25(2) 0.023(16) 0.09(2) -0.065(18)
F6 0.131(10) 0.19(5) 0.33(2) 0.02(2) -0.065(12) -0.003(14)
S2 0.139(3) 0.119(9) 0.0474(17) 0.018(4) 0.009(2) 0.031(7)
O4 0.218(16) 0.32(5) 0.079(8) -0.047(15) -0.013(9) -0.14(2)
O5 0.30(3) 0.103(14) 0.18(2) -0.002(13) -0.04(2) 0.071(16)
O6 0.218(13) 0.17(3) 0.049(5) 0.024(9) 0.021(6) 0.046(15)

loop_
_atom_type_symbol
_atom_type_description
_atom_type_scat_dispersion_real
_atom_type_scat_dispersion_imag
_atom_type_scat_source
C C 0.0033 0.0016 'International Tables Vol C Tables 4.2.6.8 and 6.1.1.4'
H H 0.0000 0.0000 'International Tables Vol C Tables 4.2.6.8 and 6.1.1.4'
Ag Ag -0.8971 1.1015 'International Tables Vol C Tables 4.2.6.8 and 6.1.1.4'
F F 0.0171 0.0103 'International Tables Vol C Tables 4.2.6.8 and 6.1.1.4'
O O 0.0106 0.0060 'International Tables Vol C Tables 4.2.6.8 and 6.1.1.4'
P P 0.1023 0.0942 'International Tables Vol C Tables 4.2.6.8 and 6.1.1.4'
S S 0.1246 0.1234 'International Tables Vol C Tables 4.2.6.8 and 6.1.1.4'

loop_
_geom_angle_atom_site_label_1
_geom_angle_atom_site_label_2
_geom_angle_atom_site_label_3
_geom_angle
_geom_angle_site_symmetry_1
_geom_angle_site_symmetry_3
_geom_angle_publ_flag
C1 Ag1 P1 120.90(6) . 7_575 ?
C1 Ag1 P1 120.89(6) . . ?
P1 Ag1 P1 115.54(8) 7_575 . ?
C1 Ag1 Ag2 47.60(19) . . ?
P1 Ag1 Ag2 148.22(4) 7_575 . ?
P1 Ag1 Ag2 89.89(4) . . ?
C1 Ag1 Ag2 47.60(19) . 7_575 ?
P1 Ag1 Ag2 89.89(4) 7_575 7_575 ?
P1 Ag1 Ag2 148.22(4) . 7_575 ?
Ag2 Ag1 Ag2 60.48(2) . 7_575 ?
C1 Ag2 P2 118.39(18) . . ?
C1 Ag2 P3 109.9(2) . . ?
P2 Ag2 P3 123.19(5) . . ?
C1 Ag2 Ag1 45.4(2) . . ?
P2 Ag2 Ag1 88.55(4) . . ?
P3 Ag2 Ag1 148.26(4) . . ?
C1 Ag2 Ag2 47.08(17) . 7_575 ?
P2 Ag2 Ag2 146.41(4) . 7_575 ?
P3 Ag2 Ag2 88.97(4) . 7_575 ?
Ag1 Ag2 Ag2 59.761(10) . 7_575 ?
C2 C1 Ag1 141.7(8) . . ?
C2 C1 Ag2 119.6(5) . . ?
Ag1 C1 Ag2 87.0(3) . . ?
C2 C1 Ag2 119.6(5) . 7_575 ?
Ag1 C1 Ag2 87.0(3) . 7_575 ?
Ag2 C1 Ag2 85.8(3) . 7_575 ?
C1 C2 C3 174(10) . . ?
C5 C3 C2 119(10) . . ?
C5 C3 C6 116(7) . . ?
C2 C3 C6 104(9) . . ?
C5 C3 C4 114(4) . . ?
C2 C3 C4 104(10) . . ?
C6 C3 C4 98(10) . . ?
C3 C4 H4A 109.5 . . ?
C3 C4 H4B 109.5 . . ?
H4A C4 H4B 109.5 . . ?
C3 C4 H4C 109.5 . . ?
H4A C4 H4C 109.5 . . ?
H4B C4 H4C 109.5 . . ?
C3 C5 H5A 109.5 . . ?
C3 C5 H5B 109.5 . . ?
H5A C5 H5B 109.5 . . ?
C3 C5 H5C 109.5 . . ?
H5A C5 H5C 109.5 . . ?
H5B C5 H5C 109.5 . . ?
C3 C6 H6A 109.5 . . ?
C3 C6 H6B 109.5 . . ?
H6A C6 H6B 109.5 . . ?
C3 C6 H6C 109.5 . . ?
H6A C6 H6C 109.5 . . ?
H6B C6 H6C 109.5 . . ?
C8 C7 C12 120.0 . . ?
C8 C7 P1 119.9(3) . . ?
C12 C7 P1 120.1(3) . . ?
C9 C8 C7 120.0 . . ?
C9 C8 H8A 120.0 . . ?
C7 C8 H8A 120.0 . . ?
C10 C9 C8 120.0 . . ?
C10 C9 H9A 120.0 . . ?
C8 C9 H9A 120.0 . . ?
C9 C10 C11 120.0 . . ?
C9 C10 H10A 120.0 . . ?
C11 C10 H10A 120.0 . . ?
C12 C11 C10 120.0 . . ?
C12 C11 H11A 120.0 . . ?
C10 C11 H11A 120.0 . . ?
C11 C12 C7 120.0 . . ?
C11 C12 H12A 120.0 . . ?
C7 C12 H12A 120.0 . . ?
C18 C13 C14 118.0(9) . . ?
C18 C13 P1 118.0(7) . . ?
C14 C13 P1 123.8(8) . . ?
C15 C14 C13 122.7(12) . . ?
C15 C14 H14 118.7 . . ?
C13 C14 H14 118.7 . . ?
C16 C15 C14 117.9(16) . . ?
C16 C15 H15 121.0 . . ?
C14 C15 H15 121.0 . . ?
C15 C16 C17 122.9(17) . . ?
C15 C16 H16 118.6 . . ?
C17 C16 H16 118.6 . . ?
C16 C17 C18 118.0(17) . . ?
C16 C17 H17 121.0 . . ?
C18 C17 H17 121.0 . . ?
C13 C18 C17 120.4(13) . . ?
C13 C18 H18 119.8 . . ?
C17 C18 H18 119.8 . . ?
C24 C19 C20 119.7(8) . . ?
C24 C19 P2 118.0(6) . . ?
C20 C19 P2 122.3(7) . . ?
C21 C20 C19 120.2(9) . . ?
C21 C20 H20 119.9 . . ?
C19 C20 H20 119.9 . . ?
C22 C21 C20 119.1(10) . . ?
C22 C21 H21 120.4 . . ?
C20 C21 H21 120.4 . . ?
C23 C22 C21 121.8(11) . . ?
C23 C22 H22 119.1 . . ?
C21 C22 H22 119.1 . . ?
C22 C23 C24 118.4(11) . . ?
C22 C23 H23 120.8 . . ?
C24 C23 H23 120.8 . . ?
C19 C24 C23 120.8(9) . . ?
C19 C24 H24 119.6 . . ?
C23 C24 H24 119.6 . . ?
C26 C25 C30 112.6(9) . . ?
C26 C25 P2 125.7(7) . . ?
C30 C25 P2 121.6(7) . . ?
C25 C26 C27 124.9(11) . . ?
C25 C26 H26 117.6 . . ?
C27 C26 H26 117.6 . . ?
C28 C27 C26 118.4(13) . . ?
C28 C27 H27 120.8 . . ?
C26 C27 H27 120.8 . . ?
C29 C28 C27 120.8(14) . . ?
C29 C28 H28 119.6 . . ?
C27 C28 H28 119.6 . . ?
C28 C29 C30 122.9(13) . . ?
C28 C29 H29 118.5 . . ?
C30 C29 H29 118.5 . . ?
C29 C30 C25 120.4(11) . . ?
C29 C30 H30 119.8 . . ?
C25 C30 H30 119.8 . . ?
P2 C31 P1 114.6(3) . . ?
P2 C31 H31A 108.6 . . ?
P1 C31 H31A 108.6 . . ?
P2 C31 H31B 108.6 . . ?
P1 C31 H31B 108.6 . . ?
H31A C31 H31B 107.6 . . ?
C37 C32 C33 117.5(7) . . ?
C37 C32 P3 118.7(5) . . ?
C33 C32 P3 123.8(5) . . ?
C34 C33 C32 120.4(9) . . ?
C34 C33 H33 119.8 . . ?
C32 C33 H33 119.8 . . ?
C33 C34 C35 119.7(10) . . ?
C33 C34 H34 120.1 . . ?
C35 C34 H34 120.1 . . ?
C36 C35 C34 119.9(9) . . ?
C36 C35 H35 120.1 . . ?
C34 C35 H35 120.1 . . ?
C35 C36 C37 120.3(11) . . ?
C35 C36 H36 119.9 . . ?
C37 C36 H36 119.9 . . ?
C36 C37 C32 122.2(9) . . ?
C36 C37 H37 118.9 . . ?
C32 C37 H37 118.9 . . ?
C39 C38 C43 114.6(7) . . ?
C39 C38 P3 120.6(6) . . ?
C43 C38 P3 124.6(5) . . ?
C38 C39 C40 122.7(9) . . ?
C38 C39 H39 118.6 . . ?
C40 C39 H39 118.6 . . ?
C41 C40 C39 122.0(10) . . ?
C41 C40 H40 119.0 . . ?
C39 C40 H40 119.0 . . ?
C40 C41 C42 118.3(10) . . ?
C40 C41 H41 120.9 . . ?
C42 C41 H41 120.9 . . ?
C41 C42 C43 122.3(10) . . ?
C41 C42 H42 118.9 . . ?
C43 C42 H42 118.9 . . ?
C42 C43 C38 120.1(9) . . ?
C42 C43 H43 119.9 . . ?
C38 C43 H43 119.9 . . ?
P3 C44 P3 114.7(4) 7_575 . ?
P3 C44 H44A 108.6 7_575 . ?
P3 C44 H44A 108.6 . . ?
P3 C44 H44B 108.6 7_575 . ?
P3 C44 H44B 108.6 . . ?
H44A C44 H44B 107.6 . . ?
C13 P1 C7 102.0(3) . . ?
C13 P1 C31 105.7(3) . . ?
C7 P1 C31 101.4(3) . . ?
C13 P1 Ag1 115.2(3) . . ?
C7 P1 Ag1 117.5(2) . . ?
C31 P1 Ag1 113.3(2) . . ?
C25 P2 C19 104.8(4) . . ?
C25 P2 C31 101.6(3) . . ?
C19 P2 C31 104.5(3) . . ?
C25 P2 Ag2 115.3(3) . . ?
C19 P2 Ag2 113.3(2) . . ?
C31 P2 Ag2 115.8(2) . . ?
C38 P3 C32 107.0(3) . . ?
C38 P3 C44 105.0(3) . . ?
C32 P3 C44 101.0(3) . . ?
C38 P3 Ag2 117.4(2) . . ?
C32 P3 Ag2 111.2(2) . . ?
C44 P3 Ag2 113.8(3) . . ?
F2 C45 F1 100.6(17) . . ?
F2 C45 F3 108(3) . . ?
F1 C45 F3 117(3) . . ?
F2 C45 S1 111.0(16) . . ?
F1 C45 S1 111.8(15) . . ?
F3 C45 S1 108(2) . . ?
O1 S1 O3 117(3) . . ?
O1 S1 O2 109(2) . . ?
O3 S1 O2 116(3) . . ?
O1 S1 C45 105.4(18) . . ?
O3 S1 C45 107.8(12) . . ?
O2 S1 C45 99.8(16) . . ?
F6 C46 F4 108(2) . . ?
F6 C46 F5 111(3) . . ?
F4 C46 F5 115(3) . . ?
F6 C46 S2 113.0(14) . . ?
F4 C46 S2 115.5(13) . . ?
F5 C46 S2 93.2(15) . . ?
O6 S2 O4 114.3(14) . . ?
O6 S2 O5 112.9(13) . . ?
O4 S2 O5 117.0(15) . . ?
O6 S2 C46 109.0(9) . . ?
O4 S2 C46 109.5(10) . . ?
O5 S2 C46 91.3(11) . . ?

loop_
_geom_bond_atom_site_label_1
_geom_bond_atom_site_label_2
_geom_bond_distance
_geom_bond_site_symmetry_2
_geom_bond_publ_flag
Ag1 C1 2.243(9) . ?
Ag1 P1 2.4922(17) 7_575 ?
Ag1 P1 2.4922(17) . ?
Ag1 Ag2 3.1441(8) . ?
Ag1 Ag2 3.1442(7) 7_575 ?
Ag2 C1 2.325(7) . ?
Ag2 P2 2.4559(16) . ?
Ag2 P3 2.4722(15) . ?
Ag2 Ag2 3.1669(9) 7_575 ?
C1 C2 1.215(12) . ?
C1 Ag2 2.325(7) 7_575 ?
C2 C3 1.47(3) . ?
C3 C5 1.3(3) . ?
C3 C6 1.59(16) . ?
C3 C4 1.6(2) . ?
C4 H4A 0.9600 . ?
C4 H4B 0.9600 . ?
C4 H4C 0.9600 . ?
C5 H5A 0.9600 . ?
C5 H5B 0.9600 . ?
C5 H5C 0.9600 . ?
C6 H6A 0.9600 . ?
C6 H6B 0.9600 . ?
C6 H6C 0.9600 . ?
C7 C8 1.3900 . ?
C7 C12 1.3900 . ?
C7 P1 1.821(4) . ?
C8 C9 1.3900 . ?
C8 H8A 0.9300 . ?
C9 C10 1.3900 . ?
C9 H9A 0.9300 . ?
C10 C11 1.3900 . ?
C10 H10A 0.9300 . ?
C11 C12 1.3900 . ?
C11 H11A 0.9300 . ?
C12 H12A 0.9300 . ?
C13 C18 1.369(13) . ?
C13 C14 1.381(11) . ?
C13 P1 1.799(8) . ?
C14 C15 1.366(15) . ?
C14 H14 0.9300 . ?
C15 C16 1.35(2) . ?
C15 H15 0.9300 . ?
C16 C17 1.37(2) . ?
C16 H16 0.9300 . ?
C17 C18 1.405(16) . ?
C17 H17 0.9300 . ?
C18 H18 0.9300 . ?
C19 C24 1.366(10) . ?
C19 C20 1.391(10) . ?
C19 P2 1.811(7) . ?
C20 C21 1.382(12) . ?
C20 H20 0.9300 . ?
C21 C22 1.376(14) . ?
C21 H21 0.9300 . ?
C22 C23 1.372(14) . ?
C22 H22 0.9300 . ?
C23 C24 1.399(12) . ?
C23 H23 0.9300 . ?
C24 H24 0.9300 . ?
C25 C26 1.333(12) . ?
C25 C30 1.421(8) . ?
C25 P2 1.794(8) . ?
C26 C27 1.391(13) . ?
C26 H26 0.9300 . ?
C27 C28 1.340(15) . ?
C27 H27 0.9300 . ?
C28 C29 1.235(15) . ?
C28 H28 0.9300 . ?
C29 C30 1.396(14) . ?
C29 H29 0.9300 . ?
C30 H30 0.9300 . ?
C31 P2 1.824(6) . ?
C31 P1 1.833(6) . ?
C31 H31A 0.9700 . ?
C31 H31B 0.9700 . ?
C32 C37 1.354(10) . ?
C32 C33 1.393(9) . ?
C32 P3 1.826(6) . ?
C33 C34 1.362(11) . ?
C33 H33 0.9300 . ?
C34 C35 1.378(14) . ?
C34 H34 0.9300 . ?
C35 C36 1.338(15) . ?
C35 H35 0.9300 . ?
C36 C37 1.353(12) . ?
C36 H36 0.9300 . ?
C37 H37 0.9300 . ?
C38 C39 1.341(10) . ?
C38 C43 1.422(7) . ?
C38 P3 1.800(7) . ?
C39 C40 1.360(13) . ?
C39 H39 0.9300 . ?
C40 C41 1.317(14) . ?
C40 H40 0.9300 . ?
C41 C42 1.321(13) . ?
C41 H41 0.9300 . ?
C42 C43 1.363(12) . ?
C42 H42 0.9300 . ?
C43 H43 0.9300 . ?
C44 P3 1.828(4) 7_575 ?
C44 P3 1.828(4) . ?
C44 H44A 0.9700 . ?
C44 H44B 0.9700 . ?
C45 F2 1.324(10) . ?
C45 F1 1.324(10) . ?
C45 F3 1.324(10) . ?
C45 S1 1.73(2) . ?
S1 O1 1.35(3) . ?
S1 O3 1.374(13) . ?
S1 O2 1.45(4) . ?
C46 F6 1.324(10) . ?
C46 F4 1.325(10) . ?
C46 F5 1.345(10) . ?
C46 S2 1.747(16) . ?
S2 O6 1.381(12) . ?
S2 O4 1.387(14) . ?
S2 O5 1.421(18) . ?

loop_
_geom_torsion_atom_site_label_1
_geom_torsion_atom_site_label_2
_geom_torsion_atom_site_label_3
_geom_torsion_atom_site_label_4
_geom_torsion
_geom_torsion_site_symmetry_1
_geom_torsion_site_symmetry_2
_geom_torsion_site_symmetry_3
_geom_torsion_site_symmetry_4
_geom_torsion_publ_flag
C12 C7 C8 C9 0.0 . . . . ?
P1 C7 C8 C9 -179.9(5) . . . . ?
C7 C8 C9 C10 0.0 . . . . ?
C8 C9 C10 C11 0.0 . . . . ?
C9 C10 C11 C12 0.0 . . . . ?
C10 C11 C12 C7 0.0 . . . . ?
C8 C7 C12 C11 0.0 . . . . ?
P1 C7 C12 C11 179.9(5) . . . . ?
C18 C13 C14 C15 0.2(15) . . . . ?
P1 C13 C14 C15 174.7(8) . . . . ?
C13 C14 C15 C16 0(2) . . . . ?
C14 C15 C16 C17 -1(3) . . . . ?
C15 C16 C17 C18 3(3) . . . . ?
C14 C13 C18 C17 1.2(16) . . . . ?
P1 C13 C18 C17 -173.6(10) . . . . ?
C16 C17 C18 C13 -3(2) . . . . ?
C24 C19 C20 C21 0.1(11) . . . . ?
P2 C19 C20 C21 177.4(7) . . . . ?
C19 C20 C21 C22 0.3(15) . . . . ?
C20 C21 C22 C23 -1.2(18) . . . . ?
C21 C22 C23 C24 1.7(18) . . . . ?
C20 C19 C24 C23 0.5(12) . . . . ?
P2 C19 C24 C23 -176.9(7) . . . . ?
C22 C23 C24 C19 -1.4(15) . . . . ?
C30 C25 C26 C27 -1.3(17) . . . . ?
P2 C25 C26 C27 -178.3(9) . . . . ?
C25 C26 C27 C28 1(2) . . . . ?
C26 C27 C28 C29 1(2) . . . . ?
C27 C28 C29 C30 -1(3) . . . . ?
C28 C29 C30 C25 0(2) . . . . ?
C26 C25 C30 C29 0.7(16) . . . . ?
P2 C25 C30 C29 177.9(9) . . . . ?
C37 C32 C33 C34 2.0(13) . . . . ?
P3 C32 C33 C34 -176.5(7) . . . . ?
C32 C33 C34 C35 -0.6(15) . . . . ?
C33 C34 C35 C36 -2.0(19) . . . . ?
C34 C35 C36 C37 3(2) . . . . ?
C35 C36 C37 C32 -2(2) . . . . ?
C33 C32 C37 C36 -0.9(15) . . . . ?
P3 C32 C37 C36 177.7(10) . . . . ?
C43 C38 C39 C40 0.5(15) . . . . ?
P3 C38 C39 C40 -174.9(9) . . . . ?
C38 C39 C40 C41 -2(2) . . . . ?
C39 C40 C41 C42 3(2) . . . . ?
C40 C41 C42 C43 -3(2) . . . . ?
C41 C42 C43 C38 1(2) . . . . ?
C39 C38 C43 C42 0.2(15) . . . . ?
P3 C38 C43 C42 175.4(9) . . . . ?
C18 C13 P1 C7 109.7(7) . . . . ?
C14 C13 P1 C7 -64.8(7) . . . . ?
C18 C13 P1 C31 -144.6(7) . . . . ?
C14 C13 P1 C31 40.9(7) . . . . ?
C18 C13 P1 Ag1 -18.7(8) . . . . ?
C14 C13 P1 Ag1 166.8(6) . . . . ?
C8 C7 P1 C13 -26.0(5) . . . . ?
C12 C7 P1 C13 154.1(5) . . . . ?
C8 C7 P1 C31 -135.0(4) . . . . ?
C12 C7 P1 C31 45.2(5) . . . . ?
C8 C7 P1 Ag1 100.9(4) . . . . ?
C12 C7 P1 Ag1 -79.0(4) . . . . ?
P2 C31 P1 C13 81.1(4) . . . . ?
P2 C31 P1 C7 -172.9(3) . . . . ?
P2 C31 P1 Ag1 -46.0(4) . . . . ?
C26 C25 P2 C19 -132.2(9) . . . . ?
C30 C25 P2 C19 51.1(8) . . . . ?
C26 C25 P2 C31 -23.6(10) . . . . ?
C30 C25 P2 C31 159.7(8) . . . . ?
C26 C25 P2 Ag2 102.5(9) . . . . ?
C30 C25 P2 Ag2 -74.2(8) . . . . ?
C24 C19 P2 C25 -151.5(6) . . . . ?
C20 C19 P2 C25 31.1(6) . . . . ?
C24 C19 P2 C31 102.0(6) . . . . ?
C20 C19 P2 C31 -75.4(6) . . . . ?
C24 C19 P2 Ag2 -25.0(6) . . . . ?
C20 C19 P2 Ag2 157.6(5) . . . . ?
P1 C31 P2 C25 173.3(4) . . . . ?
P1 C31 P2 C19 -77.9(4) . . . . ?
P1 C31 P2 Ag2 47.6(4) . . . . ?
C39 C38 P3 C32 -131.8(7) . . . . ?
C43 C38 P3 C32 53.2(8) . . . . ?
C39 C38 P3 C44 121.4(7) . . . . ?
C43 C38 P3 C44 -53.5(8) . . . . ?
C39 C38 P3 Ag2 -6.1(7) . . . . ?
C43 C38 P3 Ag2 179.0(7) . . . . ?
C37 C32 P3 C38 111.6(7) . . . . ?
C33 C32 P3 C38 -69.9(7) . . . . ?
C37 C32 P3 C44 -138.8(7) . . . . ?
C33 C32 P3 C44 39.7(7) . . . . ?
C37 C32 P3 Ag2 -17.8(7) . . . . ?
C33 C32 P3 Ag2 160.7(6) . . . . ?
P3 C44 P3 C38 -80.3(5) 7_575 . . . ?
P3 C44 P3 C32 168.6(4) 7_575 . . . ?
P3 C44 P3 Ag2 49.4(5) 7_575 . . . ?
F2 C45 S1 O1 -178(2) . . . . ?
F1 C45 S1 O1 -67(3) . . . . ?
F3 C45 S1 O1 63(3) . . . . ?
F2 C45 S1 O3 56(4) . . . . ?
F1 C45 S1 O3 167(3) . . . . ?
F3 C45 S1 O3 -63(4) . . . . ?
F2 C45 S1 O2 -65.8(19) . . . . ?
F1 C45 S1 O2 46(3) . . . . ?
F3 C45 S1 O2 175(2) . . . . ?
F6 C46 S2 O6 -5(3) . . . . ?
F4 C46 S2 O6 -130(3) . . . . ?
F5 C46 S2 O6 110.1(19) . . . . ?
F6 C46 S2 O4 121(2) . . . . ?
F4 C46 S2 O4 -5(3) . . . . ?
F5 C46 S2 O4 -124.2(19) . . . . ?
F6 C46 S2 O5 -120(2) . . . . ?
F4 C46 S2 O5 115(3) . . . . ?
F5 C46 S2 O5 -4.8(18) . . . . ?
